data_2020307
loop_
_publ_author_name
'McAdam, C. John'
'Moratti, Stephen C.'
'Simpson, Jim'

_publ_section_title
;
 Structures and packing of ferrocenylmethyl methacrylate and
 ferrocene-1,1'-diylbis(methylene) dimethacrylate
;
_journal_coeditor_code UK3123
_journal_issue 12
_journal_name_full 'Acta Crystallographica Section C'
_journal_page_first
;
;
_journal_paper_doi 10.1107/S2053229615022512
_journal_volume 71
_journal_year 2015
_chemical_formula_iupac '[Fe (C10 H11 O2)2]'
_chemical_formula_moiety 'C20 H22 Fe O4'
_chemical_formula_sum 'C20 H22 Fe O4'
_chemical_formula_weight 382.22
_chemical_name_systematic
;
Ferrocene-1,1'-diylbis(methylene) dimethacrylate
;
_space_group_crystal_system triclinic
_space_group_IT_number 2
_space_group_name_Hall '-P 1'
_space_group_name_H-M_alt 'P -1'
_symmetry_space_group_name_Hall '-P 1'
_symmetry_space_group_name_H-M 'P -1'
_atom_sites_solution_hydrogens geom
_audit_creation_method SHELXL-2014/7
_cell_angle_alpha 64.245(2)
_cell_angle_beta 77.333(2)
_cell_angle_gamma 77.167(2)
_cell_formula_units_Z 2
_cell_length_a 8.7326(3)
_cell_length_b 10.3037(3)
_cell_length_c 11.0775(4)
_cell_measurement_reflns_used 6188
_cell_measurement_temperature 89(2)
_cell_measurement_theta_max 66.380
_cell_measurement_theta_min 4.436
_cell_volume 866.70(5)
_computing_cell_refinement
;
APEX2 and SAINT (Bruker, 2011)
;
_computing_data_collection
;
APEX2 (Bruker, 2011)
;
_computing_data_reduction
;
SAINT (Bruker, 2011)
;
_computing_molecular_graphics
;
Mercury (Macrae <i>et al.</i>, 2008)
;
_computing_publication_material
;
SHELXL2014 (Sheldrick, 2015), enCIFer (Allen <i>et al.</i>,
2004),
PLATON (Spek, 2009) and publCIF (Westrip, 2010)
;
_computing_structure_refinement
;
SHELXL2014 (Sheldrick, 2015) and TITAN (Hunter & Simpson, 1999)
;
_computing_structure_solution
;
SHELXS97 (Sheldrick, 2008)
;
_diffrn_ambient_temperature 89(2)
_diffrn_measured_fraction_theta_full 0.991
_diffrn_measured_fraction_theta_max 0.888
_diffrn_measurement_device_type 'Bruker APEXII CCD area-detector'
_diffrn_measurement_method '\w scans'
_diffrn_radiation_monochromator graphite
_diffrn_radiation_source 'fine-focus sealed tube'
_diffrn_radiation_type MoK\a
_diffrn_radiation_wavelength 0.71073
_diffrn_reflns_av_R_equivalents 0.0275
_diffrn_reflns_limit_h_max 13
_diffrn_reflns_limit_h_min -12
_diffrn_reflns_limit_k_max 15
_diffrn_reflns_limit_k_min -15
_diffrn_reflns_limit_l_max 16
_diffrn_reflns_limit_l_min -15
_diffrn_reflns_number 16574
_diffrn_reflns_theta_full 31.000
_diffrn_reflns_theta_max 33.445
_diffrn_reflns_theta_min 2.061
_diffrn_standards_number 0
_exptl_absorpt_coefficient_mu 0.892
_exptl_absorpt_correction_T_max 1.0000
_exptl_absorpt_correction_T_min 0.8259
_exptl_absorpt_correction_type multi-scan
_exptl_absorpt_process_details
;
(SADABS; Bruker, 2011)
;
_exptl_crystal_colour yellow
_exptl_crystal_density_diffrn 1.465
_exptl_crystal_density_method 'not measured'
_exptl_crystal_description block
_exptl_crystal_F_000 400
_exptl_crystal_size_max 0.330
_exptl_crystal_size_mid 0.170
_exptl_crystal_size_min 0.140
_refine_diff_density_max 0.553
_refine_diff_density_min -0.361
_refine_ls_extinction_method none
_refine_ls_goodness_of_fit_ref 1.050
_refine_ls_hydrogen_treatment constr
_refine_ls_matrix_type full
_refine_ls_number_parameters 226
_refine_ls_number_reflns 6012
_refine_ls_number_restraints 0
_refine_ls_restrained_S_all 1.050
_refine_ls_R_factor_all 0.0403
_refine_ls_R_factor_gt 0.0336
_refine_ls_shift/su_max 0.001
_refine_ls_shift/su_mean 0.000
_refine_ls_structure_factor_coef Fsqd
_refine_ls_weighting_details 'w=1/[\s^2^(Fo^2^)+(0.0428P)^2^+0.2726P] where P=(Fo^2^+2Fc^2^)/3'
_refine_ls_weighting_scheme calc
_refine_ls_wR_factor_gt 0.0842
_refine_ls_wR_factor_ref 0.0882
_reflns_number_gt 5239
_reflns_number_total 6012
_reflns_threshold_expression 'I > 2\s(I)'
_cod_data_source_file uk3123sup1.cif
_cod_data_source_block II
_cod_database_code 2020307
_shelx_space_group_comment
;
The symmetry employed for this shelxl refinement is uniquely defined
by the following loop, which should always be used as a source of
symmetry information in preference to the above space-group names.
They are only intended as comments.
;
_shelx_estimated_absorpt_t_min 0.757
_shelx_estimated_absorpt_t_max 0.885

loop_
_space_group_symop_operation_xyz
'x, y, z'
'-x, -y, -z'

loop_
_atom_site_type_symbol
_atom_site_label
_atom_site_fract_x
_atom_site_fract_y
_atom_site_fract_z
_atom_site_U_iso_or_equiv
_atom_site_adp_type
_atom_site_calc_flag
_atom_site_occupancy
C C1 -0.02772(14) 0.46803(13) 0.79640(13) 0.0146(2) Uani d 1
C C2 -0.00934(15) 0.52560(13) 0.65176(13) 0.0158(2) Uani d 1
H H2 -0.0865 0.5340 0.5992 0.019 Uiso calc 1
C C3 0.14439(16) 0.56809(14) 0.60009(15) 0.0205(3) Uani d 1
H H3 0.1875 0.6097 0.5072 0.025 Uiso calc 1
C C4 0.22230(16) 0.53727(15) 0.71202(17) 0.0225(3) Uani d 1
H H4 0.3266 0.5542 0.7068 0.027 Uiso calc 1
C C5 0.11628(16) 0.47662(15) 0.83315(15) 0.0192(3) Uani d 1
H H5 0.1373 0.4470 0.9227 0.023 Uiso calc 1
C C6 -0.17190(15) 0.41250(14) 0.89001(13) 0.0161(2) Uani d 1
H H6A -0.2221 0.3637 0.8523 0.019 Uiso calc 1
H H6B -0.1416 0.3401 0.9786 0.019 Uiso calc 1
C C7 -0.38673(14) 0.60403(14) 0.81739(13) 0.0154(2) Uani d 1
C C8 -0.49034(15) 0.73143(14) 0.83828(15) 0.0187(2) Uani d 1
C C9 -0.49011(17) 0.75462(16) 0.95003(16) 0.0228(3) Uani d 1
H H9A -0.5565 0.8356 0.9625 0.027 Uiso calc 1
H H9B -0.4236 0.6898 1.0156 0.027 Uiso calc 1
C C10 -0.5891(2) 0.82563(18) 0.73125(19) 0.0308(3) Uani d 1
H H10A -0.5694 0.7877 0.6612 0.046 Uiso calc 0.5
H H10B -0.7013 0.8272 0.7702 0.046 Uiso calc 0.5
H H10C -0.5623 0.9247 0.6911 0.046 Uiso calc 0.5
H H10D -0.6526 0.9054 0.7538 0.046 Uiso calc 0.5
H H10E -0.5207 0.8658 0.6447 0.046 Uiso calc 0.5
H H10F -0.6597 0.7684 0.7239 0.046 Uiso calc 0.5
C C11 0.36581(15) 0.22038(13) 0.69983(13) 0.0153(2) Uani d 1
C C12 0.26370(16) 0.23798(14) 0.60767(13) 0.0165(2) Uani d 1
H H12 0.2879 0.2771 0.5118 0.020 Uiso calc 1
C C13 0.11925(16) 0.18672(14) 0.68441(14) 0.0181(2) Uani d 1
H H13 0.0297 0.1867 0.6488 0.022 Uiso calc 1
C C14 0.13307(16) 0.13546(14) 0.82419(14) 0.0188(3) Uani d 1
H H14 0.0540 0.0951 0.8980 0.023 Uiso calc 1
C C15 0.28520(16) 0.15493(14) 0.83428(13) 0.0172(2) Uani d 1
H H15 0.3260 0.1291 0.9157 0.021 Uiso calc 1
C C16 0.52631(16) 0.26619(15) 0.65811(16) 0.0227(3) Uani d 1
H H16A 0.5265 0.3562 0.5738 0.027 Uiso calc 1
H H16B 0.5532 0.2872 0.7295 0.027 Uiso calc 1
C C17 0.72726(15) 0.06167(14) 0.73767(14) 0.0177(2) Uani d 1
C C18 0.83536(15) -0.05837(14) 0.70811(14) 0.0161(2) Uani d 1
C C19 0.83380(19) -0.07587(18) 0.59305(17) 0.0286(3) Uani d 1
H H19A 0.9014 -0.1541 0.5763 0.034 Uiso calc 1
H H19B 0.7651 -0.0098 0.5298 0.034 Uiso calc 1
C C20 0.93687(18) -0.15452(16) 0.81048(17) 0.0260(3) Uani d 1
H H20A 0.9181 -0.1214 0.8838 0.039 Uiso calc 0.5
H H20B 0.9124 -0.2541 0.8470 0.039 Uiso calc 0.5
H H20C 1.0483 -0.1527 0.7694 0.039 Uiso calc 0.5
H H20D 1.0011 -0.2307 0.7830 0.039 Uiso calc 0.5
H H20E 1.0068 -0.0980 0.8198 0.039 Uiso calc 0.5
H H20F 0.8709 -0.1994 0.8974 0.039 Uiso calc 0.5
O O6 -0.28472(11) 0.53304(10) 0.90844(10) 0.01733(18) Uani d 1
O O7 -0.39331(11) 0.56930(11) 0.72745(10) 0.01967(19) Uani d 1
O O16 0.64456(11) 0.15078(11) 0.63586(11) 0.0219(2) Uani d 1
O O17 0.71661(16) 0.07759(13) 0.84086(12) 0.0344(3) Uani d 1
Fe Fe1 0.16056(2) 0.35072(2) 0.72526(2) 0.01210(6) Uani d 1

loop_
_atom_site_aniso_label
_atom_site_aniso_U_11
_atom_site_aniso_U_22
_atom_site_aniso_U_33
_atom_site_aniso_U_12
_atom_site_aniso_U_13
_atom_site_aniso_U_23
C1 0.0131(5) 0.0133(5) 0.0187(6) 0.0028(4) -0.0044(4) -0.0089(4)
C2 0.0135(5) 0.0129(5) 0.0187(6) 0.0031(4) -0.0044(4) -0.0056(4)
C3 0.0157(6) 0.0114(5) 0.0277(7) 0.0005(4) -0.0008(5) -0.0041(5)
C4 0.0144(6) 0.0167(6) 0.0411(8) 0.0007(5) -0.0062(5) -0.0163(6)
C5 0.0162(6) 0.0188(6) 0.0295(7) 0.0054(5) -0.0091(5) -0.0171(5)
C6 0.0147(5) 0.0144(5) 0.0173(6) 0.0042(4) -0.0033(4) -0.0071(5)
C7 0.0110(5) 0.0153(5) 0.0181(6) -0.0009(4) -0.0007(4) -0.0063(4)
C8 0.0127(5) 0.0154(6) 0.0270(7) -0.0005(4) 0.0007(5) -0.0099(5)
C9 0.0193(6) 0.0226(7) 0.0298(7) 0.0016(5) -0.0006(5) -0.0170(6)
C10 0.0267(7) 0.0258(7) 0.0445(10) 0.0109(6) -0.0178(7) -0.0194(7)
C11 0.0143(5) 0.0123(5) 0.0172(6) 0.0035(4) -0.0031(4) -0.0063(4)
C12 0.0196(6) 0.0153(5) 0.0137(5) 0.0038(4) -0.0038(4) -0.0072(4)
C13 0.0183(6) 0.0165(6) 0.0237(6) 0.0004(4) -0.0047(5) -0.0126(5)
C14 0.0223(6) 0.0123(5) 0.0195(6) -0.0020(4) 0.0013(5) -0.0065(5)
C15 0.0232(6) 0.0124(5) 0.0146(6) 0.0044(4) -0.0062(5) -0.0058(4)
C16 0.0139(6) 0.0163(6) 0.0346(8) 0.0052(5) -0.0047(5) -0.0102(6)
C17 0.0158(6) 0.0145(5) 0.0187(6) 0.0014(4) 0.0003(4) -0.0060(5)
C18 0.0126(5) 0.0139(5) 0.0205(6) 0.0009(4) -0.0010(4) -0.0076(5)
C19 0.0290(8) 0.0290(8) 0.0305(8) 0.0061(6) -0.0054(6) -0.0190(7)
C20 0.0244(7) 0.0202(6) 0.0349(8) 0.0072(5) -0.0112(6) -0.0142(6)
O6 0.0148(4) 0.0195(4) 0.0185(4) 0.0054(3) -0.0043(3) -0.0113(4)
O7 0.0170(4) 0.0217(5) 0.0207(5) 0.0028(4) -0.0056(4) -0.0102(4)
O16 0.0155(4) 0.0215(5) 0.0265(5) 0.0080(4) -0.0056(4) -0.0114(4)
O17 0.0486(7) 0.0283(6) 0.0231(6) 0.0153(5) -0.0093(5) -0.0153(5)
Fe1 0.01121(9) 0.01061(9) 0.01471(9) 0.00188(6) -0.00334(6) -0.00628(7)

loop_
_atom_type_symbol
_atom_type_description
_atom_type_scat_dispersion_real
_atom_type_scat_dispersion_imag
_atom_type_scat_source
C C 0.0033 0.0016 'International Tables Vol C Tables 4.2.6.8 and 6.1.1.4'
H H 0.0000 0.0000 'International Tables Vol C Tables 4.2.6.8 and 6.1.1.4'
O O 0.0106 0.0060 'International Tables Vol C Tables 4.2.6.8 and 6.1.1.4'
Fe Fe 0.3463 0.8444 'International Tables Vol C Tables 4.2.6.8 and 6.1.1.4'

loop_
_geom_angle_atom_site_label_1
_geom_angle_atom_site_label_2
_geom_angle_atom_site_label_3
_geom_angle
C2 C1 C5 107.37(11)
C2 C1 C6 125.72(12)
C5 C1 C6 126.90(12)
C2 C1 Fe1 69.64(7)
C5 C1 Fe1 69.62(7)
C6 C1 Fe1 126.87(9)
C3 C2 C1 108.32(12)
C3 C2 Fe1 69.90(7)
C1 C2 Fe1 69.34(7)
C3 C2 H2 125.8
C1 C2 H2 125.8
Fe1 C2 H2 126.5
C2 C3 C4 108.10(12)
C2 C3 Fe1 69.40(7)
C4 C3 Fe1 69.47(8)
C2 C3 H3 126.0
C4 C3 H3 126.0
Fe1 C3 H3 126.7
C5 C4 C3 108.05(12)
C5 C4 Fe1 69.57(7)
C3 C4 Fe1 69.80(8)
C5 C4 H4 126.0
C3 C4 H4 126.0
Fe1 C4 H4 126.2
C4 C5 C1 108.16(12)
C4 C5 Fe1 69.66(8)
C1 C5 Fe1 69.24(7)
C4 C5 H5 125.9
C1 C5 H5 125.9
Fe1 C5 H5 126.7
O6 C6 C1 110.05(10)
O6 C6 H6A 109.7
C1 C6 H6A 109.7
O6 C6 H6B 109.7
C1 C6 H6B 109.7
H6A C6 H6B 108.2
O7 C7 O6 123.65(11)
O7 C7 C8 123.57(12)
O6 C7 C8 112.77(11)
C9 C8 C10 123.98(13)
C9 C8 C7 120.60(13)
C10 C8 C7 115.43(13)
C8 C9 H9A 120.0
C8 C9 H9B 120.0
H9A C9 H9B 120.0
C8 C10 H10A 109.5
C8 C10 H10B 109.5
H10A C10 H10B 109.5
C8 C10 H10C 109.5
H10A C10 H10C 109.5
H10B C10 H10C 109.5
C8 C10 H10D 109.5
H10A C10 H10D 141.1
H10B C10 H10D 56.3
H10C C10 H10D 56.3
C8 C10 H10E 109.5
H10A C10 H10E 56.3
H10B C10 H10E 141.1
H10C C10 H10E 56.3
H10D C10 H10E 109.5
C8 C10 H10F 109.5
H10A C10 H10F 56.3
H10B C10 H10F 56.3
H10C C10 H10F 141.1
H10D C10 H10F 109.5
H10E C10 H10F 109.5
C12 C11 C15 107.88(11)
C12 C11 C16 124.30(12)
C15 C11 C16 127.81(13)
C12 C11 Fe1 70.08(7)
C15 C11 Fe1 70.06(7)
C16 C11 Fe1 124.63(9)
C13 C12 C11 108.13(11)
C13 C12 Fe1 69.69(7)
C11 C12 Fe1 68.98(7)
C13 C12 H12 125.9
C11 C12 H12 125.9
Fe1 C12 H12 127.0
C12 C13 C14 107.79(12)
C12 C13 Fe1 69.62(7)
C14 C13 Fe1 69.53(7)
C12 C13 H13 126.1
C14 C13 H13 126.1
Fe1 C13 H13 126.3
C15 C14 C13 108.41(11)
C15 C14 Fe1 69.77(7)
C13 C14 Fe1 69.71(7)
C15 C14 H14 125.8
C13 C14 H14 125.8
Fe1 C14 H14 126.3
C14 C15 C11 107.77(12)
C14 C15 Fe1 69.60(7)
C11 C15 Fe1 68.90(7)
C14 C15 H15 126.1
C11 C15 H15 126.1
Fe1 C15 H15 126.9
O16 C16 C11 110.02(11)
O16 C16 H16A 109.7
C11 C16 H16A 109.7
O16 C16 H16B 109.7
C11 C16 H16B 109.7
H16A C16 H16B 108.2
O17 C17 O16 123.79(12)
O17 C17 C18 123.78(13)
O16 C17 C18 112.42(11)
C19 C18 C20 123.60(12)
C19 C18 C17 120.73(13)
C20 C18 C17 115.65(12)
C18 C19 H19A 120.0
C18 C19 H19B 120.0
H19A C19 H19B 120.0
C18 C20 H20A 109.5
C18 C20 H20B 109.5
H20A C20 H20B 109.5
C18 C20 H20C 109.5
H20A C20 H20C 109.5
H20B C20 H20C 109.5
C18 C20 H20D 109.5
H20A C20 H20D 141.1
H20B C20 H20D 56.3
H20C C20 H20D 56.3
C18 C20 H20E 109.5
H20A C20 H20E 56.3
H20B C20 H20E 141.1
H20C C20 H20E 56.3
H20D C20 H20E 109.5
C18 C20 H20F 109.5
H20A C20 H20F 56.3
H20B C20 H20F 56.3
H20C C20 H20F 141.1
H20D C20 H20F 109.5
H20E C20 H20F 109.5
C7 O6 C6 116.32(10)
C17 O16 C16 116.99(11)
C11 Fe1 C1 165.58(5)
C11 Fe1 C2 151.83(5)
C1 Fe1 C2 41.03(5)
C11 Fe1 C5 127.01(5)
C1 Fe1 C5 41.14(5)
C2 Fe1 C5 68.79(5)
C11 Fe1 C14 68.78(5)
C1 Fe1 C14 108.11(5)
C2 Fe1 C14 127.89(5)
C5 Fe1 C14 119.23(6)
C11 Fe1 C4 106.91(5)
C1 Fe1 C4 69.07(5)
C2 Fe1 C4 68.66(5)
C5 Fe1 C4 40.78(6)
C14 Fe1 C4 152.91(6)
C11 Fe1 C12 40.94(5)
C1 Fe1 C12 152.40(5)
C2 Fe1 C12 118.10(5)
C5 Fe1 C12 164.93(6)
C14 Fe1 C12 68.46(5)
C4 Fe1 C12 126.76(6)
C11 Fe1 C15 41.03(5)
C1 Fe1 C15 127.62(5)
C2 Fe1 C15 165.87(5)
C5 Fe1 C15 107.96(5)
C14 Fe1 C15 40.63(6)
C4 Fe1 C15 118.50(6)
C12 Fe1 C15 68.66(5)
C11 Fe1 C13 68.88(5)
C1 Fe1 C13 118.61(5)
C2 Fe1 C13 107.70(5)
C5 Fe1 C13 153.24(6)
C14 Fe1 C13 40.76(6)
C4 Fe1 C13 164.74(6)
C12 Fe1 C13 40.69(5)
C15 Fe1 C13 68.63(5)
C11 Fe1 C3 117.70(5)
C1 Fe1 C3 68.92(5)
C2 Fe1 C3 40.70(5)
C5 Fe1 C3 68.58(6)
C14 Fe1 C3 165.43(6)
C4 Fe1 C3 40.73(6)
C12 Fe1 C3 107.17(6)
C15 Fe1 C3 152.30(6)
C13 Fe1 C3 127.05(6)

loop_
_geom_bond_atom_site_label_1
_geom_bond_atom_site_label_2
_geom_bond_distance
C1 C2 1.4312(18)
C1 C5 1.4354(18)
C1 C6 1.4899(18)
C1 Fe1 2.0401(12)
C2 C3 1.4240(18)
C2 Fe1 2.0441(12)
C2 H2 0.9500
C3 C4 1.426(2)
C3 Fe1 2.0506(13)
C3 H3 0.9500
C4 C5 1.425(2)
C4 Fe1 2.0463(13)
C4 H4 0.9500
C5 Fe1 2.0451(13)
C5 H5 0.9500
C6 O6 1.4640(15)
C6 H6A 0.9900
C6 H6B 0.9900
C7 O7 1.2117(16)
C7 O6 1.3451(16)
C7 C8 1.4966(18)
C8 C9 1.359(2)
C8 C10 1.472(2)
C9 H9A 0.9500
C9 H9B 0.9500
C10 H10A 0.9800
C10 H10B 0.9800
C10 H10C 0.9800
C10 H10D 0.9800
C10 H10E 0.9800
C10 H10F 0.9800
C11 C12 1.4272(19)
C11 C15 1.4306(18)
C11 C16 1.4903(18)
C11 Fe1 2.0331(12)
C12 C13 1.4242(19)
C12 Fe1 2.0478(12)
C12 H12 0.9500
C13 C14 1.426(2)
C13 Fe1 2.0487(13)
C13 H13 0.9500
C14 C15 1.422(2)
C14 Fe1 2.0463(13)
C14 H14 0.9500
C15 Fe1 2.0486(13)
C15 H15 0.9500
C16 O16 1.4624(16)
C16 H16A 0.9900
C16 H16B 0.9900
C17 O17 1.2049(17)
C17 O16 1.3413(17)
C17 C18 1.4919(17)
C18 C19 1.366(2)
C18 C20 1.459(2)
C19 H19A 0.9500
C19 H19B 0.9500
C20 H20A 0.9800
C20 H20B 0.9800
C20 H20C 0.9800
C20 H20D 0.9800
C20 H20E 0.9800
C20 H20F 0.9800

loop_
_geom_hbond_atom_site_label_D
_geom_hbond_atom_site_label_H
_geom_hbond_atom_site_label_A
_geom_hbond_site_symmetry_A
_geom_hbond_distance_DH
_geom_hbond_distance_HA
_geom_hbond_distance_DA
_geom_hbond_angle_DHA
C4 H4 O7 1_655 0.95 2.55 3.4926(17) 171.5
C5 H5 O6 2_567 0.95 2.59 3.4499(17) 150.7
C9 H9A O17 2_567 0.95 2.70 3.4956(17) 141.5
C15 H15 O17 2_657 0.95 2.62 3.3451(17) 133.4
C12 H12 O7 2_566 0.95 2.51 3.4285(17) 162.2
C10 H10D Cg22 1_465 0.98 2.77 3.698(2) 159
C20 H20D Cg21 1_645 0.98 2.91 3.8463(19) 161

loop_
_geom_torsion_atom_site_label_1
_geom_torsion_atom_site_label_2
_geom_torsion_atom_site_label_3
_geom_torsion_atom_site_label_4
_geom_torsion
C5 C1 C2 C3 0.43(14)
C6 C1 C2 C3 179.35(11)
Fe1 C1 C2 C3 -59.22(9)
C5 C1 C2 Fe1 59.64(8)
C6 C1 C2 Fe1 -121.43(12)
C1 C2 C3 C4 0.00(14)
Fe1 C2 C3 C4 -58.87(9)
C1 C2 C3 Fe1 58.87(9)
C2 C3 C4 C5 -0.43(15)
Fe1 C3 C4 C5 -59.26(9)
C2 C3 C4 Fe1 58.83(9)
C3 C4 C5 C1 0.69(14)
Fe1 C4 C5 C1 -58.71(9)
C3 C4 C5 Fe1 59.40(9)
C2 C1 C5 C4 -0.69(14)
C6 C1 C5 C4 -179.60(12)
Fe1 C1 C5 C4 58.97(9)
C2 C1 C5 Fe1 -59.66(8)
C6 C1 C5 Fe1 121.43(12)
C2 C1 C6 O6 -85.46(15)
C5 C1 C6 O6 93.26(14)
Fe1 C1 C6 O6 -175.66(8)
O7 C7 C8 C9 172.28(13)
O6 C7 C8 C9 -8.25(18)
O7 C7 C8 C10 -7.6(2)
O6 C7 C8 C10 171.90(12)
C15 C11 C12 C13 1.27(14)
C16 C11 C12 C13 -177.85(11)
Fe1 C11 C12 C13 -58.87(9)
C15 C11 C12 Fe1 60.13(8)
C16 C11 C12 Fe1 -118.98(12)
C11 C12 C13 C14 -0.83(14)
Fe1 C12 C13 C14 -59.26(9)
C11 C12 C13 Fe1 58.43(9)
C12 C13 C14 C15 0.08(14)
Fe1 C13 C14 C15 -59.24(9)
C12 C13 C14 Fe1 59.32(9)
C13 C14 C15 C11 0.70(14)
Fe1 C14 C15 C11 -58.50(8)
C13 C14 C15 Fe1 59.20(9)
C12 C11 C15 C14 -1.21(14)
C16 C11 C15 C14 177.87(12)
Fe1 C11 C15 C14 58.93(9)
C12 C11 C15 Fe1 -60.14(8)
C16 C11 C15 Fe1 118.93(13)
C12 C11 C16 O16 -85.75(15)
C15 C11 C16 O16 95.31(16)
Fe1 C11 C16 O16 -174.03(9)
O17 C17 C18 C19 175.54(15)
O16 C17 C18 C19 -5.14(19)
O17 C17 C18 C20 -3.1(2)
O16 C17 C18 C20 176.23(12)
O7 C7 O6 C6 3.27(18)
C8 C7 O6 C6 -176.20(10)
C1 C6 O6 C7 87.20(13)
O17 C17 O16 C16 -5.0(2)
C18 C17 O16 C16 175.65(11)
C11 C16 O16 C17 -97.76(14)

_cod_database_fobs_code 2020307
